data_2204900
loop_
_publ_author_name
'Kai T. Meilert'
'George R. Clark'
'Tania Groutso'
'Margaret A. Brimble'

_publ_section_title
;(1<i>S</i>,2<i>S</i>)-1-{2-[(4-Methoxybenzyl)oxy]ethyl}-2-methyl-3-butenyl
 (1<i>S</i>,4<i>R</i>)-4,7,7-trimethyl-3-oxo-2-oxabicyclo[2.2.1]heptane-1-carboxylate
;
_journal_issue 1
_journal_name_full 'Acta Crystallographica Section E'
_journal_page_first o6
_journal_page_last o7
_journal_paper_doi 10.1107/S1600536804030946
_journal_volume 61
_journal_year 2005
_chemical_formula_iupac 'C25 H34 O6'
_chemical_formula_moiety 'C25 H34 O6'
_chemical_formula_sum 'C25 H34 O6'
_chemical_formula_weight 430.52
_chemical_name_systematic
;
(1S,2S)-1-{2-[(4-methoxybenzyl)oxy]ethyl}-2-methyl-3-butenyl
(1S,4R)-4,7,7-trimethyl-3-oxo-2-oxabicyclo[2.2.1]heptane-1-carboxylate
;
_space_group_IT_number 19
_symmetry_cell_setting orthorhombic
_symmetry_space_group_name_Hall 'P 2ac 2ab'
_symmetry_space_group_name_H-M 'P 21 21 21'
_atom_sites_solution_hydrogens geom
_atom_sites_solution_primary direct
_atom_sites_solution_secondary difmap
_audit_creation_method SHELXL-97
_cell_angle_alpha 90.00
_cell_angle_beta 90.00
_cell_angle_gamma 90.00
_cell_formula_units_Z 4
_cell_length_a 6.82970(10)
_cell_length_b 12.0970(2)
_cell_length_c 27.8762(4)
_cell_measurement_reflns_used 7013
_cell_measurement_temperature 83(2)
_cell_measurement_theta_max 25.65
_cell_measurement_theta_min 2.23
_cell_volume 2303.10(6)
_computing_cell_refinement SMART
_computing_data_collection 'SMART (Siemens, 1995)'
_computing_data_reduction 'SAINT (Siemens, 1995)'
_computing_molecular_graphics 'SHELXTL (Siemens, 1994)'
_computing_publication_material SHELXL97
_computing_structure_refinement 'SHELXL97 (Sheldrick, 1997)'
_computing_structure_solution 'SHELXS97 (Sheldrick, 1997)'
_diffrn_ambient_temperature 83(2)
_diffrn_measured_fraction_theta_full 0.997
_diffrn_measured_fraction_theta_max 0.997
_diffrn_measurement_device_type 'Siemens SMART CCD'
_diffrn_measurement_method \w
_diffrn_radiation_monochromator graphite
_diffrn_radiation_source 'fine-focus sealed tube'
_diffrn_radiation_type MoK\a
_diffrn_radiation_wavelength 0.71073
_diffrn_reflns_av_R_equivalents 0.0570
_diffrn_reflns_av_sigmaI/netI 0.0393
_diffrn_reflns_limit_h_max 8
_diffrn_reflns_limit_h_min -8
_diffrn_reflns_limit_k_max 14
_diffrn_reflns_limit_k_min -14
_diffrn_reflns_limit_l_max 33
_diffrn_reflns_limit_l_min -33
_diffrn_reflns_number 4366
_diffrn_reflns_theta_full 25.66
_diffrn_reflns_theta_max 25.65
_diffrn_reflns_theta_min 2.23
_diffrn_standards_decay_% <2
_diffrn_standards_number 0
_exptl_absorpt_coefficient_mu 0.087
_exptl_absorpt_correction_T_max 0.9916
_exptl_absorpt_correction_T_min 0.9642
_exptl_absorpt_correction_type multi-scan
_exptl_absorpt_process_details '(Blessing, 1995)'
_exptl_crystal_colour Colourless
_exptl_crystal_density_diffrn 1.242
_exptl_crystal_density_method 'not measured'
_exptl_crystal_description Needle
_exptl_crystal_F_000 928
_exptl_crystal_size_max 0.42
_exptl_crystal_size_mid 0.16
_exptl_crystal_size_min 0.10
_refine_diff_density_max 0.220
_refine_diff_density_min -0.214
_refine_ls_extinction_method none
_refine_ls_goodness_of_fit_ref 1.077
_refine_ls_hydrogen_treatment constr
_refine_ls_matrix_type full
_refine_ls_number_parameters 280
_refine_ls_number_reflns 2511
_refine_ls_number_restraints 0
_refine_ls_restrained_S_all 1.077
_refine_ls_R_factor_all 0.0535
_refine_ls_R_factor_gt 0.0412
_refine_ls_shift/su_max 0.001
_refine_ls_shift/su_mean 0.001
_refine_ls_structure_factor_coef Fsqd
_refine_ls_weighting_details 'calc w = 1/[\s^2^(Fo^2^)+(0.0387P)^2^+0.8019P] where P = (Fo^2^+2Fc^2^)/3'
_refine_ls_weighting_scheme calc
_refine_ls_wR_factor_gt 0.0862
_refine_ls_wR_factor_ref 0.0918
_reflns_number_gt 2171
_reflns_number_total 2511
_reflns_threshold_expression I>2\s(I)
_cod_data_source_file is6013.cif
_cod_data_source_block 2
_cod_depositor_comments
;
The following automatic conversions were performed:
'_symmetry_cell_setting' value 'Orthorhombic' changed to 'orthorhombic'
according to '/home/saulius/struct/CIF-dictionaries/cif_core.dic'
dictionary named 'cif_core.dic' version 2.4.1 from
2010-06-29.

'_exptl_absorpt_correction_type' value 'Multi-scan' changed
to 'multi-scan' according to
'/home/saulius/struct/CIF-dictionaries/cif_core.dic' dictionary named
'cif_core.dic' version 2.4.1 from 2010-06-29.

'_geom_bond_publ_flag'
value 'Y' changed to 'y' according to
'/home/saulius/struct/CIF-dictionaries/cif_core.dic' dictionary named
'cif_core.dic' version 2.4.1 from 2010-06-29 (15
times).

'_geom_bond_publ_flag' value 'N' changed to 'n' according to
'/home/saulius/struct/CIF-dictionaries/cif_core.dic' dictionary named
'cif_core.dic' version 2.4.1 from 2010-06-29 (34
times).

'_geom_angle_publ_flag' value 'N' changed to 'n' according to
'/home/saulius/struct/CIF-dictionaries/cif_core.dic' dictionary named
'cif_core.dic' version 2.4.1 from 2010-06-29 (72
times).

'_geom_angle_publ_flag' value 'Y' changed to 'y' according to
'/home/saulius/struct/CIF-dictionaries/cif_core.dic' dictionary named
'cif_core.dic' version 2.4.1 from 2010-06-29 (16 times).

Automatic conversion script
Id: cif_fix_enum 1527 2010-12-29 10:47:43Z saulius 

The following automatic conversions were performed:

'_symmetry_cell_setting' value 'Orthorhombic' changed to
'orthorhombic' according to
/home/saulius/struct/CIF-dictionaries/cif_core.dic dictionary named
'cif_core.dic' version 2.4.1 from
2010-06-29.

'_exptl_absorpt_correction_type' value 'Multi-scan'
changed to 'multi-scan' according to
/home/saulius/struct/CIF-dictionaries/cif_core.dic dictionary named
'cif_core.dic' version 2.4.1 from 2010-06-29.

'_geom_bond_publ_flag'
value 'Y' changed to 'y' according to
/home/saulius/struct/CIF-dictionaries/cif_core.dic dictionary named
'cif_core.dic' version 2.4.1 from 2010-06-29 (15
times).

'_geom_bond_publ_flag' value 'N' changed to 'n' according to
/home/saulius/struct/CIF-dictionaries/cif_core.dic dictionary named
'cif_core.dic' version 2.4.1 from 2010-06-29 (34
times).

'_geom_angle_publ_flag' value 'N' changed to 'n' according
to /home/saulius/struct/CIF-dictionaries/cif_core.dic dictionary
named 'cif_core.dic' version 2.4.1 from 2010-06-29 (72
times).

'_geom_angle_publ_flag' value 'Y' changed to 'y' according
to /home/saulius/struct/CIF-dictionaries/cif_core.dic dictionary
named 'cif_core.dic' version 2.4.1 from 2010-06-29 (16 times).

Automatic conversion script
Id: cif_fix_values 1715 2011-07-08 13:25:40Z adriana 
;
_cod_database_code 2204900
_cod_database_fobs_code 2204900

loop_
_symmetry_equiv_pos_as_xyz
'x, y, z'
'-x+1/2, -y, z+1/2'
'-x, y+1/2, -z+1/2'
'x+1/2, -y+1/2, -z'

loop_
_atom_site_label
_atom_site_fract_x
_atom_site_fract_y
_atom_site_fract_z
_atom_site_U_iso_or_equiv
_atom_site_adp_type
_atom_site_calc_flag
_atom_site_refinement_flags
_atom_site_occupancy
_atom_site_type_symbol
O1 1.2001(3) 0.43484(18) 0.72906(7) 0.0253(5) Uani d . 1 O
C1 0.8047(4) 0.4469(2) 0.80452(9) 0.0165(6) Uani d . 1 C
O2 1.0006(2) 0.48323(16) 0.78955(6) 0.0183(4) Uani d . 1 O
C2 0.6623(4) 0.4948(2) 0.76731(9) 0.0199(6) Uani d . 1 C
H2A 0.6859 0.5729 0.7620 0.024 Uiso calc R 1 H
H2B 0.5272 0.4842 0.7770 0.024 Uiso calc R 1 H
O3 0.9090(3) 0.51367(18) 0.88198(6) 0.0273(5) Uani d . 1 O
C3 0.7129(4) 0.4256(3) 0.72205(10) 0.0221(6) Uani d . 1 C
H3A 0.7603 0.4725 0.6963 0.026 Uiso calc R 1 H
H3B 0.5995 0.3849 0.7108 0.026 Uiso calc R 1 H
O4 0.5907(3) 0.46863(16) 0.86920(6) 0.0185(4) Uani d . 1 O
C4 0.8767(4) 0.3454(2) 0.73982(9) 0.0183(6) Uani d . 1 C
O5 0.6013(3) 0.74096(15) 0.90856(6) 0.0193(4) Uani d . 1 O
C5 1.0478(4) 0.4220(2) 0.74986(9) 0.0187(6) Uani d . 1 C
O6 1.3802(3) 1.01032(15) 0.95605(6) 0.0214(4) Uani d . 1 O
C6 0.8121(4) 0.3206(2) 0.79262(9) 0.0180(6) Uani d . 1 C
C7 0.6161(4) 0.2606(2) 0.79684(10) 0.0244(7) Uani d . 1 C
H7A 0.5864 0.2482 0.8301 0.037 Uiso calc R 1 H
H7B 0.6237 0.1909 0.7805 0.037 Uiso calc R 1 H
H7C 0.5150 0.3049 0.7826 0.037 Uiso calc R 1 H
C8 0.9677(4) 0.2583(2) 0.82148(10) 0.0233(6) Uani d . 1 C
H8A 0.9202 0.2453 0.8534 0.035 Uiso calc R 1 H
H8B 1.0852 0.3017 0.8229 0.035 Uiso calc R 1 H
H8C 0.9952 0.1889 0.8062 0.035 Uiso calc R 1 H
C9 0.9259(4) 0.2490(2) 0.70727(10) 0.0236(6) Uani d . 1 C
H9A 0.9630 0.2764 0.6762 0.035 Uiso calc R 1 H
H9B 0.8134 0.2020 0.7041 0.035 Uiso calc R 1 H
H9C 1.0324 0.2077 0.7208 0.035 Uiso calc R 1 H
C10 0.7788(4) 0.4808(2) 0.85646(9) 0.0170(6) Uani d . 1 C
C11 0.6826(5) 0.2251(2) 0.94362(10) 0.0276(7) Uani d . 1 C
H11A 0.5807 0.1861 0.9294 0.033 Uiso calc R 1 H
H11B 0.8009 0.1899 0.9500 0.033 Uiso calc R 1 H
C12 0.6595(5) 0.3305(2) 0.95472(9) 0.0236(7) Uani d . 1 C
H12A 0.7662 0.3654 0.9689 0.028 Uiso calc R 1 H
C13 0.4795(4) 0.4004(2) 0.94701(10) 0.0210(6) Uani d . 1 C
H13A 0.4385 0.4262 0.9788 0.025 Uiso calc R 1 H
C14 0.3052(4) 0.3373(3) 0.92592(10) 0.0247(7) Uani d . 1 C
H14A 0.2778 0.2737 0.9454 0.037 Uiso calc R 1 H
H14B 0.3360 0.3139 0.8939 0.037 Uiso calc R 1 H
H14C 0.1924 0.3846 0.9252 0.037 Uiso calc R 1 H
C15 0.5343(4) 0.5045(2) 0.91805(9) 0.0191(6) Uani d . 1 C
H15A 0.6477 0.5396 0.9333 0.023 Uiso calc R 1 H
C16 0.3743(4) 0.5901(2) 0.91227(10) 0.0196(6) Uani d . 1 C
H16A 0.2642 0.5567 0.8958 0.024 Uiso calc R 1 H
H16B 0.3297 0.6128 0.9438 0.024 Uiso calc R 1 H
C17 0.4390(4) 0.6912(2) 0.88472(9) 0.0199(6) Uani d . 1 C
H17A 0.4764 0.6703 0.8524 0.024 Uiso calc R 1 H
H17B 0.3319 0.7435 0.8826 0.024 Uiso calc R 1 H
C18 0.6690(4) 0.8353(2) 0.88272(9) 0.0205(6) Uani d . 1 C
H18A 0.5694 0.8925 0.8832 0.025 Uiso calc R 1 H
H18B 0.6930 0.8152 0.8496 0.025 Uiso calc R 1 H
C19 0.8548(4) 0.8790(2) 0.90481(9) 0.0171(6) Uani d . 1 C
C20 0.9610(4) 0.8208(2) 0.93880(9) 0.0208(6) Uani d . 1 C
H20A 0.9144 0.7528 0.9493 0.025 Uiso calc R 1 H
C21 1.1364(4) 0.8615(2) 0.95779(10) 0.0206(6) Uani d . 1 C
H21A 1.2044 0.8216 0.9809 0.025 Uiso calc R 1 H
C22 1.2075(4) 0.9626(2) 0.94149(9) 0.0183(6) Uani d . 1 C
C23 1.1017(4) 1.0223(2) 0.90755(9) 0.0226(6) Uani d . 1 C
H23A 1.1488 1.0900 0.8967 0.027 Uiso calc R 1 H
C24 0.9276(4) 0.9816(2) 0.88991(9) 0.0221(6) Uani d . 1 C
H24A 0.8572 1.0230 0.8677 0.027 Uiso calc R 1 H
C25 1.4987(4) 0.9515(2) 0.98972(9) 0.0217(6) Uani d . 1 C
H25A 1.6139 0.9940 0.9968 0.033 Uiso calc R 1 H
H25B 1.5361 0.8816 0.9763 0.033 Uiso calc R 1 H
H25C 1.4256 0.9396 1.0187 0.033 Uiso calc R 1 H

loop_
_atom_site_aniso_label
_atom_site_aniso_U_11
_atom_site_aniso_U_22
_atom_site_aniso_U_33
_atom_site_aniso_U_12
_atom_site_aniso_U_13
_atom_site_aniso_U_23
O1 0.0195(11) 0.0339(12) 0.0224(10) -0.0018(10) 0.0046(9) -0.0016(10)
C1 0.0146(13) 0.0171(14) 0.0177(13) -0.0020(11) -0.0002(11) 0.0014(11)
O2 0.0163(9) 0.0182(10) 0.0203(9) -0.0026(9) 0.0018(8) -0.0024(8)
C2 0.0188(14) 0.0203(14) 0.0206(13) 0.0035(13) -0.0004(11) 0.0011(12)
O3 0.0195(10) 0.0399(12) 0.0224(10) -0.0028(10) -0.0019(9) -0.0093(10)
C3 0.0209(15) 0.0249(16) 0.0203(14) 0.0029(13) -0.0015(12) 0.0008(13)
O4 0.0175(9) 0.0226(10) 0.0154(9) -0.0029(8) 0.0008(8) -0.0031(8)
C4 0.0192(14) 0.0198(14) 0.0160(13) -0.0001(12) -0.0023(11) 0.0017(11)
O5 0.0197(10) 0.0193(10) 0.0188(9) -0.0031(9) -0.0022(8) 0.0022(8)
C5 0.0196(15) 0.0193(14) 0.0172(13) 0.0063(12) -0.0024(13) 0.0018(12)
O6 0.0224(10) 0.0192(10) 0.0226(10) -0.0028(9) -0.0039(8) 0.0029(8)
C6 0.0203(14) 0.0185(14) 0.0152(13) -0.0033(12) 0.0006(11) 0.0005(11)
C7 0.0282(16) 0.0221(15) 0.0230(14) -0.0084(14) -0.0015(13) 0.0018(13)
C8 0.0310(16) 0.0184(14) 0.0206(14) 0.0012(14) -0.0007(13) 0.0044(12)
C9 0.0257(16) 0.0236(15) 0.0214(14) 0.0006(14) -0.0009(12) -0.0063(13)
C10 0.0165(13) 0.0159(14) 0.0185(13) 0.0005(12) -0.0009(11) 0.0005(12)
C11 0.0313(17) 0.0242(16) 0.0274(16) -0.0032(15) -0.0028(14) 0.0054(14)
C12 0.0270(16) 0.0255(16) 0.0183(14) -0.0069(13) -0.0039(12) 0.0015(13)
C13 0.0248(15) 0.0221(14) 0.0161(13) -0.0041(13) 0.0002(12) -0.0028(12)
C14 0.0243(16) 0.0276(16) 0.0222(14) -0.0075(14) 0.0008(12) -0.0005(13)
C15 0.0194(13) 0.0224(14) 0.0155(13) -0.0049(12) 0.0004(11) -0.0051(11)
C16 0.0177(14) 0.0195(14) 0.0217(14) -0.0025(12) 0.0009(12) -0.0023(12)
C17 0.0177(14) 0.0234(15) 0.0187(13) -0.0005(12) -0.0012(12) -0.0011(12)
C18 0.0232(15) 0.0195(14) 0.0187(13) -0.0004(13) 0.0011(12) 0.0044(12)
C19 0.0165(15) 0.0201(14) 0.0146(13) 0.0033(12) 0.0028(11) -0.0004(11)
C20 0.0231(15) 0.0187(14) 0.0207(14) -0.0005(12) 0.0035(12) 0.0024(12)
C21 0.0226(16) 0.0175(14) 0.0218(14) 0.0039(12) 0.0011(12) 0.0039(12)
C22 0.0202(14) 0.0184(14) 0.0164(13) 0.0008(12) 0.0026(11) -0.0047(12)
C23 0.0289(16) 0.0167(14) 0.0221(14) -0.0035(13) -0.0008(12) 0.0035(12)
C24 0.0285(16) 0.0186(14) 0.0192(13) 0.0008(13) -0.0019(12) 0.0047(12)
C25 0.0214(16) 0.0240(15) 0.0195(14) -0.0002(13) 0.0001(11) -0.0015(12)

loop_
_atom_type_symbol
_atom_type_description
_atom_type_scat_dispersion_real
_atom_type_scat_dispersion_imag
_atom_type_scat_source
C C 0.0033 0.0016 'International Tables Vol C Tables 4.2.6.8 and 6.1.1.4'
H H 0.0000 0.0000 'International Tables Vol C Tables 4.2.6.8 and 6.1.1.4'
O O 0.0106 0.0060 'International Tables Vol C Tables 4.2.6.8 and 6.1.1.4'

loop_
_geom_angle_atom_site_label_1
_geom_angle_atom_site_label_2
_geom_angle_atom_site_label_3
_geom_angle
_geom_angle_publ_flag
O2 C1 C10 107.3(2) no
O2 C1 C2 105.8(2) no
C10 C1 C2 118.0(2) no
O2 C1 C6 101.7(2) no
C10 C1 C6 118.1(2) no
C2 C1 C6 104.3(2) no
C5 O2 C1 106.4(2) no
C1 C2 C3 101.8(2) no
C1 C2 H2A 111.4 n
C3 C2 H2A 111.4 n
C1 C2 H2B 111.4 n
C3 C2 H2B 111.4 n
H2A C2 H2B 109.3 n
C2 C3 C4 103.7(2) no
C2 C3 H3A 111.0 n
C4 C3 H3A 111.0 n
C2 C3 H3B 111.0 n
C4 C3 H3B 111.0 n
H3A C3 H3B 109.0 n
C10 O4 C15 117.4(2) y
C9 C4 C5 114.2(2) no
C9 C4 C3 116.6(2) no
C5 C4 C3 103.3(2) no
C9 C4 C6 118.6(2) no
C5 C4 C6 99.2(2) no
C3 C4 C6 102.4(2) no
C17 O5 C18 110.79(19) y
O1 C5 O2 121.6(3) no
O1 C5 C4 131.1(3) no
O2 C5 C4 107.3(2) no
C22 O6 C25 118.1(2) y
C7 C6 C8 109.5(2) no
C7 C6 C1 114.8(2) no
C8 C6 C1 113.1(2) no
C7 C6 C4 114.2(2) no
C8 C6 C4 113.1(2) no
C1 C6 C4 91.2(2) no
C6 C7 H7A 109.5 n
C6 C7 H7B 109.5 n
H7A C7 H7B 109.5 n
C6 C7 H7C 109.5 n
H7A C7 H7C 109.5 n
H7B C7 H7C 109.5 n
C6 C8 H8A 109.5 n
C6 C8 H8B 109.5 n
H8A C8 H8B 109.5 n
C6 C8 H8C 109.5 n
H8A C8 H8C 109.5 n
H8B C8 H8C 109.5 n
C4 C9 H9A 109.5 n
C4 C9 H9B 109.5 n
H9A C9 H9B 109.5 n
C4 C9 H9C 109.5 n
H9A C9 H9C 109.5 n
H9B C9 H9C 109.5 n
O3 C10 O4 125.9(2) y
O3 C10 C1 124.5(2) y
O4 C10 C1 109.6(2) y
C12 C11 H11A 120.0 n
C12 C11 H11B 120.0 n
H11A C11 H11B 120.0 n
C11 C12 C13 127.3(3) y
C11 C12 H12A 116.4 n
C13 C12 H12A 116.4 n
C12 C13 C14 114.1(2) y
C12 C13 C15 109.6(2) y
C14 C13 C15 113.3(2) y
C12 C13 H13A 106.4 n
C14 C13 H13A 106.4 n
C15 C13 H13A 106.4 n
C13 C14 H14A 109.5 n
C13 C14 H14B 109.5 n
H14A C14 H14B 109.5 n
C13 C14 H14C 109.5 n
H14A C14 H14C 109.5 n
H14B C14 H14C 109.5 n
O4 C15 C16 106.9(2) y
O4 C15 C13 107.8(2) y
C16 C15 C13 116.1(2) y
O4 C15 H15A 108.6 n
C16 C15 H15A 108.6 n
C13 C15 H15A 108.6 n
C17 C16 C15 113.4(2) y
C17 C16 H16A 108.9 n
C15 C16 H16A 108.9 n
C17 C16 H16B 108.9 n
C15 C16 H16B 108.9 n
H16A C16 H16B 107.7 n
O5 C17 C16 109.4(2) y
O5 C17 H17A 109.8 n
C16 C17 H17A 109.8 n
O5 C17 H17B 109.8 n
C16 C17 H17B 109.8 n
H17A C17 H17B 108.2 n
O5 C18 C19 110.3(2) y
O5 C18 H18A 109.6 no
C19 C18 H18A 109.6 n
O5 C18 H18B 109.6 n
C19 C18 H18B 109.6 n
H18A C18 H18B 108.1 n
C20 C19 C24 117.9(3) no
C20 C19 C18 122.9(2) no
C24 C19 C18 119.2(2) no
C19 C20 C21 121.9(3) no
C19 C20 H20A 119.0 n
C21 C20 H20A 119.0 n
C22 C21 C20 118.9(3) no
C22 C21 H21A 120.5 n
C20 C21 H21A 120.5 n
O6 C22 C23 115.4(2) no
O6 C22 C21 124.9(3) no
C23 C22 C21 119.8(3) no
C24 C23 C22 120.3(3) no
C24 C23 H23A 119.8 n
C22 C23 H23A 119.8 n
C23 C24 C19 121.2(3) no
C23 C24 H24A 119.4 n
C19 C24 H24A 119.4 n
O6 C25 H25A 109.5 n
O6 C25 H25B 109.5 n
H25A C25 H25B 109.5 n
O6 C25 H25C 109.5 no
H25A C25 H25C 109.5 n
H25B C25 H25C 109.5 n

loop_
_geom_bond_atom_site_label_1
_geom_bond_atom_site_label_2
_geom_bond_distance
_geom_bond_publ_flag
O1 C5 1.201(3) no
C1 O2 1.469(3) no
C1 C10 1.516(4) y
C1 C2 1.536(4) no
C1 C6 1.564(4) no
O2 C5 1.370(3) no
C2 C3 1.553(4) no
C2 H2A 0.9700 n
C2 H2B 0.9700 n
O3 C10 1.206(3) y
C3 C4 1.562(4) no
C3 H3A 0.9700 n
C3 H3B 0.9700 n
O4 C10 1.341(3) y
O4 C15 1.480(3) y
C4 C9 1.514(4) no
C4 C5 1.518(4) no
C4 C6 1.566(4) no
O5 C17 1.425(3) y
O5 C18 1.427(3) y
O6 C22 1.375(3) no
O6 C25 1.429(3) no
C6 C7 1.527(4) no
C6 C8 1.531(4) no
C7 H7A 0.9600 n
C7 H7B 0.9600 n
C7 H7C 0.9600 n
C8 H8A 0.9600 n
C8 H8B 0.9600 n
C8 H8C 0.9600 n
C9 H9A 0.9600 n
C9 H9B 0.9600 n
C9 H9C 0.9600 n
C11 C12 1.322(4) y
C11 H11A 0.9300 n
C11 H11B 0.9300 n
C12 C13 1.508(4) y
C12 H12A 0.9300 n
C13 C14 1.532(4) y
C13 C15 1.541(4) y
C13 H13A 0.9800 n
C14 H14A 0.9600 n
C14 H14B 0.9600 n
C14 H14C 0.9600 n
C15 C16 1.515(4) y
C15 H15A 0.9800 n
C16 C17 1.509(4) y
C16 H16A 0.9700 n
C16 H16B 0.9700 n
C17 H17A 0.9700 n
C17 H17B 0.9700 n
C18 C19 1.506(4) y
C18 H18A 0.9700 n
C18 H18B 0.9700 n
C19 C20 1.385(4) y
C19 C24 1.401(4) y
C20 C21 1.399(4) no
C20 H20A 0.9300 n
C21 C22 1.393(4) no
C21 H21A 0.9300 n
C22 C23 1.392(4) no
C23 C24 1.378(4) no
C23 H23A 0.9300 n
C24 H24A 0.9300 n
C25 H25A 0.9600 n
C25 H25B 0.9600 n
C25 H25C 0.9600 n

loop_
_cod_related_entry_id
_cod_related_entry_database
_cod_related_entry_code
1 ChemSpider 21173757
